data_2311124
loop_
_publ_author_name
'Prabhuswamy, M.'
'Madan Kumar, S.'
'Muneer, C. P.'
'Shafi, P. M.'
'Lokanath, N. K.'

_publ_section_title
;
 4-[Amino-(3-methyl-phen-yl)methyl-idene]-2-(3-methyl-phen-yl)-1H-imidazol-5(4H)-one
 ethanol hemisolvate.
;
_journal_coeditor_code HB7015
_journal_issue 'Pt 2'
_journal_name_full 'Acta crystallographica. Section E, Structure reports online'
_journal_page_first o174
_journal_paper_doi 10.1107/S160053681205163X
_journal_volume 69
_journal_year 2013
_chemical_formula_iupac 'C18 H17 N3 O, 0.5C2 H6 O'
_chemical_formula_moiety 'C18 H17 N3 O, 0.5(C2 H6 O)'
_chemical_formula_sum 'C19 H20 N3 O1.5'
_chemical_formula_weight 314.38
_chemical_name_systematic
;
4-[Amino(3-methylphenyl)methylidene]-2-(3-methylphenyl)-1<i>H</i>-imidazol-
5(4<i>H</i>)-one ethanol hemisolvate
;
_space_group_IT_number 2
_space_group_name_Hall '-P 1'
_space_group_name_H-M_alt 'P -1'
_symmetry_cell_setting triclinic
_symmetry_space_group_name_Hall '-P 1'
_symmetry_space_group_name_H-M 'P -1'
_atom_sites_solution_hydrogens geom
_atom_sites_solution_primary direct
_atom_sites_solution_secondary difmap
_cell_angle_alpha 87.451(8)
_cell_angle_beta 78.869(9)
_cell_angle_gamma 80.241(9)
_cell_formula_units_Z 4
_cell_length_a 8.227(4)
_cell_length_b 13.505(7)
_cell_length_c 16.044(8)
_cell_measurement_reflns_used 6512
_cell_measurement_temperature 300
_cell_measurement_theta_max 25.7
_cell_measurement_theta_min 1.3
_cell_volume 1723.6(15)
_computing_cell_refinement 'CrysAlisPRO (Oxford Diffraction, 2009)'
_computing_data_collection 'CrysAlisPRO (Oxford Diffraction, 2009)'
_computing_data_reduction 'CrysAlisPRO (Oxford Diffraction, 2009)'
_computing_molecular_graphics 'Mercury (Macrae <i>et al.</i>, 2006)'
_computing_publication_material 'Mercury (Macrae <i>et al.</i>, 2006)'
_computing_structure_refinement 'SHELXL97 (Sheldrick, 2008)'
_computing_structure_solution 'SHELXS97 (Sheldrick, 2008)'
_diffrn_ambient_temperature 300
_diffrn_detector_area_resol_mean 16.0839
_diffrn_measured_fraction_theta_full 0.994
_diffrn_measured_fraction_theta_max 0.994
_diffrn_measurement_device_type 'Oxford Diffraction Xcalibur CCD'
_diffrn_measurement_method '\w scans'
_diffrn_radiation_monochromator graphite
_diffrn_radiation_source 'fine-focus sealed tube'
_diffrn_radiation_type MoK\a
_diffrn_radiation_wavelength 0.71073
_diffrn_reflns_av_R_equivalents 0.0485
_diffrn_reflns_av_sigmaI/netI 0.0525
_diffrn_reflns_limit_h_max 10
_diffrn_reflns_limit_h_min -10
_diffrn_reflns_limit_k_max 16
_diffrn_reflns_limit_k_min -16
_diffrn_reflns_limit_l_max 19
_diffrn_reflns_limit_l_min -19
_diffrn_reflns_number 16691
_diffrn_reflns_reduction_process
;
;
_diffrn_reflns_theta_full 25.68
_diffrn_reflns_theta_max 25.68
_diffrn_reflns_theta_min 1.29
_exptl_absorpt_coefficient_mu 0.079
_exptl_absorpt_correction_type none
_exptl_crystal_colour yellow
_exptl_crystal_density_diffrn 1.212
_exptl_crystal_density_method 'Not Measured'
_exptl_crystal_description block
_exptl_crystal_F_000 668
_exptl_crystal_size_max 0.230
_exptl_crystal_size_mid 0.220
_exptl_crystal_size_min 0.210
_refine_diff_density_max 0.352
_refine_diff_density_min -0.279
_refine_ls_extinction_method none
_refine_ls_goodness_of_fit_ref 1.022
_refine_ls_hydrogen_treatment constr
_refine_ls_matrix_type full
_refine_ls_number_parameters 430
_refine_ls_number_reflns 6512
_refine_ls_number_restraints 0
_refine_ls_restrained_S_all 1.022
_refine_ls_R_factor_all 0.1002
_refine_ls_R_factor_gt 0.0704
_refine_ls_shift/su_max 0.000
_refine_ls_shift/su_mean 0.000
_refine_ls_structure_factor_coef Fsqd
_refine_ls_weighting_details 'calc w=1/[\s^2^(Fo^2^)+(0.1503P)^2^] where P=(Fo^2^+2Fc^2^)/3'
_refine_ls_weighting_scheme calc
_refine_ls_wR_factor_gt 0.1976
_refine_ls_wR_factor_ref 0.2268
_reflns_number_gt 4294
_reflns_number_total 6512
_reflns_threshold_expression I>2\s(I)
_cod_data_source_file hb7015sup1.cif
_cod_data_source_block I
_cod_database_code 2311124

loop_
_symmetry_equiv_pos_site_id
_symmetry_equiv_pos_as_xyz
1 x,y,z
2 -x,-y,-z

loop_
_atom_site_aniso_label
_atom_site_aniso_U_11
_atom_site_aniso_U_22
_atom_site_aniso_U_33
_atom_site_aniso_U_12
_atom_site_aniso_U_13
_atom_site_aniso_U_23
O1A 0.1029(15) 0.0380(8) 0.0485(9) 0.0014(8) -0.0286(9) -0.0005(7)
N1A 0.0665(14) 0.0413(9) 0.0399(10) 0.0003(9) -0.0033(9) 0.0015(8)
N2A 0.0741(14) 0.0424(10) 0.0350(9) -0.0013(9) -0.0125(9) 0.0011(7)
N3A 0.0969(17) 0.0400(10) 0.0477(11) -0.0039(10) -0.0271(11) -0.0022(8)
C1A 0.0656(16) 0.0411(11) 0.0374(11) -0.0052(10) -0.0120(10) 0.0032(9)
C2A 0.0575(16) 0.0434(11) 0.0383(12) 0.0016(10) 0.0018(10) 0.0026(9)
C3A 0.0608(16) 0.0401(11) 0.0385(11) -0.0029(10) -0.0073(10) 0.0009(9)
C4A 0.0617(16) 0.0419(11) 0.0436(12) -0.0087(10) -0.0076(11) -0.0009(9)
C5A 0.0607(17) 0.0447(12) 0.0555(14) -0.0047(11) -0.0149(12) -0.0060(10)
C6A 0.0714(18) 0.0470(12) 0.0521(14) -0.0044(11) -0.0204(12) -0.0060(10)
C7A 0.0744(19) 0.0567(15) 0.0693(17) -0.0011(13) -0.0275(14) -0.0178(12)
C8A 0.101(3) 0.0562(16) 0.104(3) -0.0092(15) -0.032(2) -0.0304(16)
C9A 0.102(3) 0.0511(15) 0.103(2) -0.0284(15) -0.016(2) -0.0026(15)
C10A 0.080(2) 0.0510(14) 0.0725(18) -0.0167(13) -0.0069(14) -0.0009(12)
C11A 0.0572(16) 0.0570(13) 0.0443(13) 0.0059(11) 0.0032(11) 0.0131(10)
C12A 0.0644(18) 0.0803(17) 0.0419(13) 0.0123(13) -0.0066(12) 0.0088(12)
C13A 0.061(2) 0.127(3) 0.0538(17) 0.0172(18) -0.0069(14) 0.0219(17)
C14A 0.090(3) 0.122(3) 0.075(2) 0.021(2) -0.0047(18) 0.050(2)
C15A 0.129(3) 0.072(2) 0.096(3) 0.0235(19) -0.008(2) 0.0330(19)
C16A 0.110(3) 0.0532(15) 0.0663(17) 0.0128(15) -0.0003(16) 0.0127(13)
C17A 0.118(3) 0.0807(19) 0.0674(19) 0.0051(19) -0.0315(19) -0.0282(15)
C18A 0.124(4) 0.204(5) 0.063(2) 0.032(3) -0.046(2) 0.006(3)
O1B 0.0975(15) 0.0513(9) 0.0395(9) -0.0283(9) 0.0016(8) -0.0036(7)
N1B 0.0592(13) 0.0415(9) 0.0422(10) -0.0075(8) -0.0107(9) -0.0008(7)
N2B 0.0795(15) 0.0466(10) 0.0353(10) -0.0181(10) -0.0031(9) -0.0044(7)
N3B 0.0820(16) 0.0425(10) 0.0365(10) -0.0093(10) -0.0023(9) -0.0032(8)
C1B 0.0652(16) 0.0449(11) 0.0358(11) -0.0106(11) -0.0061(10) -0.0012(9)
C2B 0.0515(15) 0.0433(11) 0.0414(12) -0.0081(10) -0.0072(10) 0.0010(9)
C3B 0.0567(15) 0.0409(11) 0.0384(11) -0.0097(10) -0.0087(10) 0.0003(8)
C4B 0.0549(15) 0.0401(10) 0.0392(11) 0.0011(10) -0.0119(10) -0.0017(9)
C5B 0.0564(16) 0.0433(11) 0.0451(12) -0.0024(10) -0.0038(10) -0.0074(9)
C6B 0.0665(18) 0.0626(14) 0.0410(13) -0.0128(12) -0.0053(11) -0.0061(10)
C7B 0.083(2) 0.085(2) 0.0476(15) -0.0267(16) 0.0057(13) -0.0210(13)
C8B 0.117(3) 0.082(2) 0.073(2) -0.0251(19) 0.0020(19) -0.0369(17)
C9B 0.110(3) 0.0435(14) 0.106(3) -0.0006(15) -0.004(2) -0.0215(15)
C10B 0.088(2) 0.0490(13) 0.0680(17) -0.0001(13) -0.0087(15) -0.0048(12)
C11B 0.0511(15) 0.0500(12) 0.0452(12) -0.0055(10) -0.0085(10) 0.0043(9)
C12B 0.0640(17) 0.0655(14) 0.0451(13) -0.0166(12) -0.0081(11) 0.0062(11)
C13B 0.0658(19) 0.0851(18) 0.0425(13) -0.0078(14) -0.0058(12) 0.0111(12)
C14B 0.082(2) 0.085(2) 0.0573(17) -0.0067(16) 0.0083(14) 0.0228(15)
C15B 0.102(3) 0.0668(17) 0.078(2) -0.0282(17) 0.0131(17) 0.0088(15)
C16B 0.093(2) 0.0562(14) 0.0600(16) -0.0221(14) 0.0012(14) 0.0013(12)
C17B 0.113(3) 0.165(4) 0.0477(17) -0.052(3) -0.0131(17) -0.0209(19)
C18B 0.121(3) 0.147(3) 0.0449(16) -0.040(3) -0.0064(17) 0.0003(18)
O2 0.1014(15) 0.0543(10) 0.0702(12) -0.0129(10) -0.0422(11) 0.0041(8)
C19 0.110(3) 0.0644(17) 0.101(2) -0.0073(17) -0.034(2) 0.0074(16)
C20 0.144(4) 0.073(2) 0.189(5) -0.012(2) -0.019(3) 0.047(3)

loop_
_atom_site_type_symbol
_atom_site_label
_atom_site_fract_x
_atom_site_fract_y
_atom_site_fract_z
_atom_site_U_iso_or_equiv
_atom_site_thermal_displace_type
_atom_site_calc_flag
_atom_site_refinement_flags
_atom_site_occupancy
O O1A -0.0441(2) 0.99511(11) 0.39005(10) 0.0627(6) Uani . . 1.000
N N1A 0.1176(3) 0.73476(13) 0.39638(11) 0.0513(6) Uani . . 1.000
N N2A 0.0766(3) 0.87156(13) 0.47653(11) 0.0512(6) Uani . . 1.000
N N3A -0.0639(3) 0.90481(13) 0.24056(12) 0.0605(8) Uani . . 1.000
C C1A 0.0191(3) 0.90522(15) 0.40432(13) 0.0483(7) Uani . . 1.000
C C2A 0.1360(3) 0.76943(16) 0.46836(13) 0.0491(8) Uani . . 1.000
C C3A 0.0423(3) 0.81787(15) 0.35360(13) 0.0474(7) Uani . . 1.000
C C4A -0.0054(3) 0.81766(16) 0.27501(14) 0.0494(8) Uani . . 1.000
C C5A 0.0080(3) 0.72533(16) 0.22539(15) 0.0534(8) Uani . . 1.000
C C6A 0.0597(3) 0.72778(17) 0.13764(15) 0.0561(9) Uani . . 1.000
C C7A 0.0713(4) 0.64447(19) 0.08829(17) 0.0655(10) Uani . . 1.000
C C8A 0.0268(4) 0.5581(2) 0.1294(2) 0.0849(15) Uani . . 1.000
C C9A -0.0246(4) 0.5539(2) 0.2159(2) 0.0839(13) Uani . . 1.000
C C10A -0.0332(4) 0.63688(18) 0.26547(18) 0.0681(10) Uani . . 1.000
C C11A 0.2082(3) 0.70925(17) 0.53471(14) 0.0568(8) Uani . . 1.000
C C12A 0.2279(3) 0.7520(2) 0.60806(15) 0.0658(9) Uani . . 1.000
C C13A 0.2944(4) 0.6950(3) 0.67236(18) 0.0857(13) Uani . . 1.000
C C14A 0.3427(5) 0.5938(3) 0.6602(2) 0.1033(16) Uani . . 1.000
C C15A 0.3267(5) 0.5506(3) 0.5874(3) 0.1066(16) Uani . . 1.000
C C16A 0.2582(4) 0.6063(2) 0.52386(19) 0.0822(13) Uani . . 1.000
C C17A 0.1312(5) 0.6476(2) -0.00652(18) 0.0885(13) Uani . . 1.000
C C18A 0.3093(6) 0.7438(4) 0.7527(2) 0.134(2) Uani . . 1.000
O O1B 0.4531(2) 0.52071(12) 0.11551(9) 0.0627(7) Uani . . 1.000
N N1B 0.6174(3) 0.74818(12) 0.07227(11) 0.0476(6) Uani . . 1.000
N N2B 0.5866(3) 0.61392(13) 0.00437(11) 0.0538(7) Uani . . 1.000
N N3B 0.3968(3) 0.62791(13) 0.26286(11) 0.0549(7) Uani . . 1.000
C C1B 0.5175(3) 0.59695(16) 0.08761(13) 0.0489(7) Uani . . 1.000
C C2B 0.6424(3) 0.70466(15) -0.00143(13) 0.0456(7) Uani . . 1.000
C C3B 0.5359(3) 0.68378(15) 0.13094(13) 0.0452(7) Uani . . 1.000
C C4B 0.4739(3) 0.69788(15) 0.21746(13) 0.0453(7) Uani . . 1.000
C C5B 0.4914(3) 0.78375(16) 0.26738(14) 0.0495(8) Uani . . 1.000
C C6B 0.5509(3) 0.76373(19) 0.34345(14) 0.0569(9) Uani . . 1.000
C C7B 0.5657(4) 0.8387(2) 0.39569(16) 0.0722(11) Uani . . 1.000
C C8B 0.5185(5) 0.9354(2) 0.3714(2) 0.0912(14) Uani . . 1.000
C C9B 0.4569(5) 0.9589(2) 0.2971(2) 0.0895(15) Uani . . 1.000
C C10B 0.4438(4) 0.88250(18) 0.24354(18) 0.0703(10) Uani . . 1.000
C C11B 0.7173(3) 0.74460(16) -0.08466(14) 0.0493(8) Uani . . 1.000
C C12B 0.7199(3) 0.69606(19) -0.15940(14) 0.0580(9) Uani . . 1.000
C C13B 0.7846(4) 0.7339(2) -0.23907(15) 0.0660(10) Uani . . 1.000
C C14B 0.8467(4) 0.8231(2) -0.24228(18) 0.0792(11) Uani . . 1.000
C C15B 0.8488(4) 0.8717(2) -0.1686(2) 0.0849(13) Uani . . 1.000
C C16B 0.7855(4) 0.83274(19) -0.08983(17) 0.0707(10) Uani . . 1.000
C C17B 0.6310(5) 0.8138(3) 0.47749(18) 0.1048(18) Uani . . 1.000
C C18B 0.7868(5) 0.6790(3) -0.31937(18) 0.1035(15) Uani . . 1.000
O O2 0.7675(3) 0.92206(12) 0.09939(11) 0.0719(7) Uani . . 1.000
C C19 0.6601(5) 1.0132(2) 0.0840(2) 0.0910(13) Uani . . 1.000
C C20 0.7531(6) 1.0820(3) 0.0319(3) 0.139(2) Uani . . 1.000
H H2A 0.07600 0.90750 0.51960 0.0610 Uiso calc R 1.000
H H3A1 -0.07170 0.96000 0.26690 0.0730 Uiso calc R 1.000
H H3A2 -0.09390 0.90580 0.19200 0.0730 Uiso calc R 1.000
H H6A 0.08730 0.78710 0.11140 0.0670 Uiso calc R 1.000
H H8A 0.03190 0.50130 0.09760 0.1020 Uiso calc R 1.000
H H9A -0.05400 0.49480 0.24160 0.1000 Uiso calc R 1.000
H H10A -0.06580 0.63350 0.32420 0.0820 Uiso calc R 1.000
H H12A 0.19580 0.82100 0.61490 0.0790 Uiso calc R 1.000
H H14A 0.38680 0.55400 0.70190 0.1240 Uiso calc R 1.000
H H15A 0.36280 0.48190 0.58010 0.1280 Uiso calc R 1.000
H H16A 0.24620 0.57540 0.47520 0.0990 Uiso calc R 1.000
H H17A 0.18320 0.58160 -0.02610 0.1330 Uiso calc R 1.000
H H17B 0.21130 0.69280 -0.02010 0.1330 Uiso calc R 1.000
H H17C 0.03730 0.67060 -0.03380 0.1330 Uiso calc R 1.000
H H18A 0.20380 0.78420 0.77580 0.2000 Uiso calc R 1.000
H H18B 0.39480 0.78550 0.74000 0.2000 Uiso calc R 1.000
H H18C 0.33860 0.69280 0.79330 0.2000 Uiso calc R 1.000
H H3B1 0.38570 0.57460 0.23860 0.0660 Uiso calc R 1.000
H H3B2 0.35840 0.63630 0.31630 0.0660 Uiso calc R 1.000
H H2B 0.59370 0.57440 -0.03720 0.0650 Uiso calc R 1.000
H H6B 0.58170 0.69720 0.35940 0.0680 Uiso calc R 1.000
H H8B 0.52790 0.98730 0.40550 0.1090 Uiso calc R 1.000
H H9B 0.42400 1.02580 0.28270 0.1070 Uiso calc R 1.000
H H10B 0.40410 0.89780 0.19320 0.0850 Uiso calc R 1.000
H H12B 0.67710 0.63620 -0.15630 0.0700 Uiso calc R 1.000
H H14B 0.88770 0.85070 -0.29470 0.0950 Uiso calc R 1.000
H H15B 0.89310 0.93100 -0.17180 0.1020 Uiso calc R 1.000
H H16B 0.78850 0.86550 -0.04050 0.0850 Uiso calc R 1.000
H H17D 0.67160 0.87080 0.49460 0.1570 Uiso calc R 1.000
H H17E 0.72090 0.75760 0.46860 0.1570 Uiso calc R 1.000
H H17F 0.54190 0.79710 0.52110 0.1570 Uiso calc R 1.000
H H18D 0.70340 0.71490 -0.34890 0.1560 Uiso calc R 1.000
H H18E 0.76260 0.61260 -0.30510 0.1560 Uiso calc R 1.000
H H18F 0.89560 0.67470 -0.35510 0.1560 Uiso calc R 1.000
H H2 0.70060 0.85980 0.09520 0.100(10) Uiso . R 1.000
H H19A 0.60600 1.04450 0.13770 0.1090 Uiso calc R 1.000
H H19B 0.57320 0.99790 0.05580 0.1090 Uiso calc R 1.000
H H20A 0.82880 1.10430 0.06280 0.2090 Uiso calc R 1.000
H H20B 0.67660 1.13890 0.01690 0.2090 Uiso calc R 1.000
H H20C 0.81590 1.04880 -0.01890 0.2090 Uiso calc R 1.000

loop_
_atom_type_symbol
_atom_type_description
_atom_type_scat_dispersion_real
_atom_type_scat_dispersion_imag
_atom_type_scat_source
O O 0.0106 0.0060 'International Tables Vol C Tables 4.2.6.8 and 6.1.1.4'
N N 0.0061 0.0033 'International Tables Vol C Tables 4.2.6.8 and 6.1.1.4'
H H 0.0000 0.0000 'International Tables Vol C Tables 4.2.6.8 and 6.1.1.4'
C C 0.0033 0.0016 'International Tables Vol C Tables 4.2.6.8 and 6.1.1.4'

loop_
_geom_angle_atom_site_label_1
_geom_angle_atom_site_label_2
_geom_angle_atom_site_label_3
_geom_angle
_geom_angle_publ_flag
C19 O2 H2 108.00 no
C2A N1A C3A 105.64(17) no
C1A N2A C2A 108.07(17) no
C1A N2A H2A 126.00 no
C2A N2A H2A 126.00 no
C4A N3A H3A1 120.00 no
C4A N3A H3A2 120.00 no
H3A1 N3A H3A2 120.00 no
C2B N1B C3B 105.51(18) no
C1B N2B C2B 108.56(17) no
C2B N2B H2B 126.00 no
C1B N2B H2B 126.00 no
C4B N3B H3B2 120.00 no
H3B1 N3B H3B2 120.00 no
C4B N3B H3B1 120.00 no
O1A C1A N2A 125.16(19) no
O1A C1A C3A 129.9(2) no
N2A C1A C3A 104.90(17) no
N2A C2A C11A 122.44(19) no
N1A C2A C11A 125.3(2) no
N1A C2A N2A 112.28(19) no
N1A C3A C1A 109.09(18) no
C1A C3A C4A 124.12(19) no
N1A C3A C4A 126.79(19) no
C3A C4A C5A 123.8(2) no
N3A C4A C3A 119.0(2) no
N3A C4A C5A 117.2(2) no
C4A C5A C10A 120.9(2) no
C4A C5A C6A 119.5(2) no
C6A C5A C10A 119.6(2) no
C5A C6A C7A 121.9(2) no
C8A C7A C17A 121.3(2) no
C6A C7A C8A 117.5(2) no
C6A C7A C17A 121.3(2) no
C7A C8A C9A 121.7(3) no
C8A C9A C10A 120.8(3) no
C5A C10A C9A 118.6(3) no
C2A C11A C12A 121.8(2) no
C2A C11A C16A 119.3(2) no
C12A C11A C16A 118.9(2) no
C11A C12A C13A 122.3(3) no
C14A C13A C18A 121.5(3) no
C12A C13A C18A 120.8(4) no
C12A C13A C14A 117.7(3) no
C13A C14A C15A 120.7(3) no
C14A C15A C16A 122.0(4) no
C11A C16A C15A 118.4(3) no
C7A C6A H6A 119.00 no
C5A C6A H6A 119.00 no
C9A C8A H8A 119.00 no
C7A C8A H8A 119.00 no
C8A C9A H9A 120.00 no
C10A C9A H9A 120.00 no
C9A C10A H10A 121.00 no
C5A C10A H10A 121.00 no
C13A C12A H12A 119.00 no
C11A C12A H12A 119.00 no
C15A C14A H14A 120.00 no
C13A C14A H14A 120.00 no
C14A C15A H15A 119.00 no
C16A C15A H15A 119.00 no
C11A C16A H16A 121.00 no
C15A C16A H16A 121.00 no
C7A C17A H17C 109.00 no
C7A C17A H17B 109.00 no
H17A C17A H17C 109.00 no
C7A C17A H17A 110.00 no
H17B C17A H17C 109.00 no
H17A C17A H17B 109.00 no
C13A C18A H18B 109.00 no
C13A C18A H18C 109.00 no
C13A C18A H18A 109.00 no
H18A C18A H18C 109.00 no
H18B C18A H18C 110.00 no
H18A C18A H18B 110.00 no
O1B C1B N2B 125.39(19) no
O1B C1B C3B 130.48(19) no
N2B C1B C3B 104.13(18) no
N2B C2B C11B 120.62(18) no
N1B C2B N2B 112.56(19) no
N1B C2B C11B 126.8(2) no
C1B C3B C4B 122.2(2) no
N1B C3B C1B 109.22(17) no
N1B C3B C4B 128.51(19) no
N3B C4B C3B 119.66(19) no
N3B C4B C5B 114.64(18) no
C3B C4B C5B 125.7(2) no
C4B C5B C6B 118.5(2) no
C4B C5B C10B 122.4(2) no
C6B C5B C10B 119.1(2) no
C5B C6B C7B 122.6(2) no
C6B C7B C8B 117.6(3) no
C8B C7B C17B 121.4(3) no
C6B C7B C17B 121.0(3) no
C7B C8B C9B 121.9(3) no
C8B C9B C10B 120.5(3) no
C5B C10B C9B 118.4(3) no
C12B C11B C16B 118.4(2) no
C2B C11B C12B 121.0(2) no
C2B C11B C16B 120.6(2) no
C11B C12B C13B 122.3(2) no
C12B C13B C18B 121.1(3) no
C12B C13B C14B 118.0(2) no
C14B C13B C18B 120.9(3) no
C13B C14B C15B 120.8(3) no
C14B C15B C16B 120.6(3) no
C11B C16B C15B 120.0(2) no
C7B C6B H6B 119.00 no
C5B C6B H6B 119.00 no
C7B C8B H8B 119.00 no
C9B C8B H8B 119.00 no
C10B C9B H9B 120.00 no
C8B C9B H9B 120.00 no
C5B C10B H10B 121.00 no
C9B C10B H10B 121.00 no
C13B C12B H12B 119.00 no
C11B C12B H12B 119.00 no
C13B C14B H14B 120.00 no
C15B C14B H14B 120.00 no
C14B C15B H15B 120.00 no
C16B C15B H15B 120.00 no
C15B C16B H16B 120.00 no
C11B C16B H16B 120.00 no
C7B C17B H17E 109.00 no
C7B C17B H17F 109.00 no
C7B C17B H17D 110.00 no
H17D C17B H17F 109.00 no
H17E C17B H17F 109.00 no
H17D C17B H17E 109.00 no
C13B C18B H18E 109.00 no
C13B C18B H18F 109.00 no
H18D C18B H18E 109.00 no
H18D C18B H18F 109.00 no
H18E C18B H18F 110.00 no
C13B C18B H18D 109.00 no
O2 C19 C20 111.2(3) no
O2 C19 H19A 109.00 no
O2 C19 H19B 109.00 no
C20 C19 H19A 109.00 no
C20 C19 H19B 109.00 no
H19A C19 H19B 108.00 no
C19 C20 H20A 110.00 no
C19 C20 H20B 110.00 no
C19 C20 H20C 110.00 no
H20A C20 H20B 109.00 no
H20A C20 H20C 109.00 no
H20B C20 H20C 109.00 no

loop_
_geom_bond_atom_site_label_1
_geom_bond_atom_site_label_2
_geom_bond_distance
_geom_bond_publ_flag
O1A C1A 1.266(3) no
O1B C1B 1.262(3) no
O2 C19 1.430(4) no
O2 H2 1.0900 no
N1A C3A 1.405(3) no
N1A C2A 1.310(3) no
N2A C2A 1.386(3) no
N2A C1A 1.366(3) no
N3A C4A 1.332(3) no
N2A H2A 0.8600 no
N3A H3A2 0.8600 no
N3A H3A1 0.8600 no
N1B C3B 1.405(3) no
N1B C2B 1.309(3) no
N2B C2B 1.373(3) no
N2B C1B 1.372(3) no
N3B C4B 1.338(3) no
N2B H2B 0.8600 no
N3B H3B1 0.8600 no
N3B H3B2 0.8600 no
C1A C3A 1.428(3) no
C2A C11A 1.466(3) no
C3A C4A 1.391(3) no
C4A C5A 1.486(3) no
C5A C10A 1.393(3) no
C5A C6A 1.391(3) no
C6A C7A 1.384(4) no
C7A C17A 1.507(4) no
C7A C8A 1.383(4) no
C8A C9A 1.372(5) no
C9A C10A 1.387(4) no
C11A C16A 1.390(4) no
C11A C12A 1.382(3) no
C12A C13A 1.400(4) no
C13A C14A 1.369(6) no
C13A C18A 1.508(5) no
C14A C15A 1.367(6) no
C15A C16A 1.390(5) no
C6A H6A 0.9300 no
C8A H8A 0.9300 no
C9A H9A 0.9300 no
C10A H10A 0.9300 no
C12A H12A 0.9300 no
C14A H14A 0.9300 no
C15A H15A 0.9300 no
C16A H16A 0.9300 no
C17A H17B 0.9600 no
C17A H17C 0.9600 no
C17A H17A 0.9600 no
C18A H18C 0.9600 no
C18A H18B 0.9600 no
C18A H18A 0.9600 no
C1B C3B 1.433(3) no
C2B C11B 1.478(3) no
C3B C4B 1.393(3) no
C4B C5B 1.480(3) no
C5B C6B 1.400(3) no
C5B C10B 1.383(3) no
C6B C7B 1.378(4) no
C7B C8B 1.360(4) no
C7B C17B 1.515(4) no
C8B C9B 1.387(5) no
C9B C10B 1.403(4) no
C11B C16B 1.392(4) no
C11B C12B 1.387(3) no
C12B C13B 1.396(3) no
C13B C18B 1.510(4) no
C13B C14B 1.381(4) no
C14B C15B 1.382(4) no
C15B C16B 1.387(4) no
C6B H6B 0.9300 no
C8B H8B 0.9300 no
C9B H9B 0.9300 no
C10B H10B 0.9300 no
C12B H12B 0.9300 no
C14B H14B 0.9300 no
C15B H15B 0.9300 no
C16B H16B 0.9300 no
C17B H17F 0.9600 no
C17B H17D 0.9600 no
C17B H17E 0.9600 no
C18B H18E 0.9600 no
C18B H18D 0.9600 no
C18B H18F 0.9600 no
C19 C20 1.440(6) no
C19 H19A 0.9700 no
C19 H19B 0.9700 no
C20 H20A 0.9600 no
C20 H20B 0.9600 no
C20 H20C 0.9600 no

loop_
_geom_hbond_atom_site_label_D
_geom_hbond_atom_site_label_H
_geom_hbond_atom_site_label_A
_geom_hbond_site_symmetry_A
_geom_hbond_distance_DH
_geom_hbond_distance_HA
_geom_hbond_distance_DA
_geom_hbond_angle_DHA
_geom_hbond_publ_flag
N3B H3B1 O1B . 0.86 2.07 2.748(3) 135 yes
O2 H2 N1B . 1.09 1.84 2.917(3) 170 yes
N3B H3B2 N1A . 0.86 2.37 3.033(3) 134 yes
N2A H2A O1A 2_576 0.86 1.95 2.803(3) 170 yes
N2B H2B O1B 2_665 0.86 1.97 2.805(3) 164 yes
N3A H3A1 O1A . 0.86 2.12 2.783(3) 134 yes
N3A H3A2 O2 1_455 0.86 2.02 2.857(3) 163 yes
C12A H12A O1A 2_576 0.93 2.59 3.492(4) 164 yes
C12B H12B O1B 2_665 0.93 2.54 3.455(3) 168 yes
C16B H16B O2 . 0.93 2.37 3.284(4) 168 yes

loop_
_geom_torsion_atom_site_label_1
_geom_torsion_atom_site_label_2
_geom_torsion_atom_site_label_3
_geom_torsion_atom_site_label_4
_geom_torsion
_geom_torsion_publ_flag
C3A N1A C2A N2A 0.2(3) no
C3A N1A C2A C11A 179.3(2) no
C2A N1A C3A C1A 0.9(3) no
C2A N1A C3A C4A -178.4(2) no
C2A N2A C1A O1A 180.0(2) no
C2A N2A C1A C3A 1.7(3) no
C1A N2A C2A N1A -1.2(3) no
C1A N2A C2A C11A 179.6(2) no
C2B N1B C3B C1B 1.5(3) no
C2B N1B C3B C4B -176.4(3) no
C3B N1B C2B N2B -1.5(3) no
C3B N1B C2B C11B 177.0(2) no
C1B N2B C2B N1B 1.0(3) no
C2B N2B C1B O1B 179.6(2) no
C2B N2B C1B C3B 0.0(3) no
C1B N2B C2B C11B -177.6(2) no
O1A C1A C3A N1A -179.8(2) no
O1A C1A C3A C4A -0.5(4) no
N2A C1A C3A C4A 177.7(2) no
N2A C1A C3A N1A -1.6(3) no
N1A C2A C11A C12A 178.1(3) no
N2A C2A C11A C16A 177.1(3) no
N1A C2A C11A C16A -2.0(4) no
N2A C2A C11A C12A -2.9(4) no
C1A C3A C4A C5A -175.5(2) no
N1A C3A C4A N3A -175.0(2) no
N1A C3A C4A C5A 3.7(4) no
C1A C3A C4A N3A 5.8(4) no
N3A C4A C5A C10A -140.5(3) no
C3A C4A C5A C6A -140.3(3) no
C3A C4A C5A C10A 40.7(4) no
N3A C4A C5A C6A 38.4(3) no
C4A C5A C6A C7A -178.8(3) no
C10A C5A C6A C7A 0.2(4) no
C6A C5A C10A C9A -1.3(4) no
C4A C5A C10A C9A 177.6(3) no
C5A C6A C7A C8A 1.0(4) no
C5A C6A C7A C17A -178.6(3) no
C6A C7A C8A C9A -1.0(5) no
C17A C7A C8A C9A 178.6(3) no
C7A C8A C9A C10A -0.2(5) no
C8A C9A C10A C5A 1.4(5) no
C2A C11A C12A C13A 179.0(3) no
C16A C11A C12A C13A -0.9(4) no
C12A C11A C16A C15A -0.2(4) no
C2A C11A C16A C15A 179.9(3) no
C11A C12A C13A C18A -178.2(3) no
C11A C12A C13A C14A 0.9(5) no
C12A C13A C14A C15A 0.3(6) no
C18A C13A C14A C15A 179.3(4) no
C13A C14A C15A C16A -1.4(6) no
C14A C15A C16A C11A 1.4(6) no
O1B C1B C3B N1B 179.6(2) no
O1B C1B C3B C4B -2.4(4) no
N2B C1B C3B N1B -0.9(3) no
N2B C1B C3B C4B 177.1(2) no
N1B C2B C11B C12B -172.8(3) no
N1B C2B C11B C16B 6.5(4) no
N2B C2B C11B C12B 5.6(4) no
N2B C2B C11B C16B -175.1(3) no
N1B C3B C4B N3B 178.8(2) no
N1B C3B C4B C5B -4.1(4) no
C1B C3B C4B N3B 1.2(4) no
C1B C3B C4B C5B 178.3(2) no
N3B C4B C5B C6B 47.2(3) no
N3B C4B C5B C10B -129.7(3) no
C3B C4B C5B C6B -130.0(3) no
C3B C4B C5B C10B 53.1(4) no
C4B C5B C6B C7B -177.6(3) no
C10B C5B C6B C7B -0.6(4) no
C4B C5B C10B C9B 176.7(3) no
C6B C5B C10B C9B -0.2(4) no
C5B C6B C7B C8B 0.6(4) no
C5B C6B C7B C17B -179.9(3) no
C6B C7B C8B C9B 0.2(5) no
C17B C7B C8B C9B -179.3(4) no
C7B C8B C9B C10B -1.0(6) no
C8B C9B C10B C5B 0.9(5) no
C2B C11B C12B C13B 177.8(3) no
C16B C11B C12B C13B -1.6(4) no
C2B C11B C16B C15B -177.2(3) no
C12B C11B C16B C15B 2.1(4) no
C11B C12B C13B C14B -0.4(4) no
C11B C12B C13B C18B 179.6(3) no
C12B C13B C14B C15B 1.8(5) no
C18B C13B C14B C15B -178.2(3) no
C13B C14B C15B C16B -1.2(5) no
C14B C15B C16B C11B -0.8(5) no
